data_4301066
loop_
_publ_author_name
'Konu, Jari'
'Chivers, Tristram'
'Schatte, Gabriele'
'Parvez, Masood'
'Laitinen, Risto S.'

_publ_section_title
;
 Formation of N--I Charge-Transfer Bonds and Ion Pairs in Polyiodides with
 Imidotellurium Cations
;
_journal_coden_ASTM INOCAJ
_journal_issue 8
_journal_name_full 'Inorganic Chemistry'
_journal_page_first 2973
_journal_page_last 2982
_journal_paper_doi 10.1021/ic050058k
_journal_volume 44
_journal_year 2005
_chemical_formula_sum 'C13 H30 I3 N3 O Te2'
_chemical_formula_weight 880.30
_space_group_IT_number 2
_symmetry_cell_setting triclinic
_symmetry_space_group_name_Hall '-P 1'
_symmetry_space_group_name_H-M 'P -1'
_atom_sites_solution_hydrogens geom
_atom_sites_solution_primary direct
_atom_sites_solution_secondary difmap
_audit_creation_method SHELXL-97
_cell_angle_alpha 104.44(3)
_cell_angle_beta 101.61(3)
_cell_angle_gamma 93.68(3)
_cell_formula_units_Z 2
_cell_length_a 9.943(2)
_cell_length_b 9.957(2)
_cell_length_c 12.931(3)
_cell_measurement_temperature 173(2)
_cell_volume 1205.5(5)
_computing_cell_refinement 'DENZO-SMN (Otwinowski & Minor, 1997)'
_computing_data_collection 'KappaCCD Server Software (Nonius, 1997)'
_computing_data_reduction DENZO-SMN
_computing_molecular_graphics 'DIAMOND (Brandenburg & Berndt, 1999)'
_computing_publication_material 'WINGX (Farrugia, 1999)'
_computing_structure_refinement 'SHELXL-97 (Sheldrick, 1997)'
_computing_structure_solution 'SHELXS97 (Sheldrick, 1997)'
_diffrn_ambient_temperature 173(2)
_diffrn_measured_fraction_theta_full 0.994
_diffrn_measured_fraction_theta_max 0.994
_diffrn_measurement_device_type 'Bruker Nonius Kappaccd'
_diffrn_radiation_monochromator graphite
_diffrn_radiation_source 'fine-focus sealed tube'
_diffrn_radiation_type MoK\a
_diffrn_radiation_wavelength 0.71073
_diffrn_reflns_av_R_equivalents 0.0360
_diffrn_reflns_av_sigmaI/netI 0.0611
_diffrn_reflns_limit_h_max 12
_diffrn_reflns_limit_h_min -12
_diffrn_reflns_limit_k_max 12
_diffrn_reflns_limit_k_min -12
_diffrn_reflns_limit_l_max 15
_diffrn_reflns_limit_l_min -15
_diffrn_reflns_number 8477
_diffrn_reflns_theta_full 26.00
_diffrn_reflns_theta_max 26.00
_diffrn_reflns_theta_min 2.81
_exptl_absorpt_coefficient_mu 6.266
_exptl_absorpt_correction_T_max 0.7447
_exptl_absorpt_correction_T_min 0.5730
_exptl_absorpt_correction_type multi-scan
_exptl_crystal_colour red
_exptl_crystal_density_diffrn 2.425
_exptl_crystal_density_method 'not measured'
_exptl_crystal_description block
_exptl_crystal_F_000 800
_exptl_crystal_size_max 0.10
_exptl_crystal_size_mid 0.10
_exptl_crystal_size_min 0.05
_refine_diff_density_max 0.728
_refine_diff_density_min -0.990
_refine_diff_density_rms 0.169
_refine_ls_extinction_method none
_refine_ls_goodness_of_fit_ref 0.978
_refine_ls_hydrogen_treatment mixed
_refine_ls_matrix_type full
_refine_ls_number_parameters 199
_refine_ls_number_reflns 4709
_refine_ls_number_restraints 0
_refine_ls_restrained_S_all 0.978
_refine_ls_R_factor_all 0.0504
_refine_ls_R_factor_gt 0.0306
_refine_ls_shift/su_max 0.001
_refine_ls_shift/su_mean 0.000
_refine_ls_structure_factor_coef Fsqd
_refine_ls_weighting_details 'calc w=1/[\s^2^(Fo^2^)+(0.0158P)^2^+0.0000P] where P=(Fo^2^+2Fc^2^)/3'
_refine_ls_weighting_scheme calc
_refine_ls_wR_factor_gt 0.0595
_refine_ls_wR_factor_ref 0.0659
_reflns_number_gt 3581
_reflns_number_total 4709
_reflns_threshold_expression >2sigma(I)
_cod_data_source_file ic050058ksi20050114_075231_4.cif
_cod_data_source_block cmpd6
_cod_original_cell_volume 1205.5(4)
_cod_database_code 4301066

loop_
_symmetry_equiv_pos_as_xyz
'x, y, z'
'-x, -y, -z'

loop_
_atom_site_label
_atom_site_type_symbol
_atom_site_fract_x
_atom_site_fract_y
_atom_site_fract_z
_atom_site_U_iso_or_equiv
_atom_site_adp_type
_atom_site_occupancy
_atom_site_symmetry_multiplicity
_atom_site_calc_flag
_atom_site_refinement_flags
_atom_site_disorder_assembly
_atom_site_disorder_group
I1 I 0.34936(4) 0.48719(5) 0.27830(3) 0.03922(12) Uani 1 1 d . . .
I2 I 0.34297(4) 0.74881(4) 0.20158(3) 0.02963(11) Uani 1 1 d . . .
I3 I 0.34847(5) 0.99900(4) 0.13186(3) 0.04070(12) Uani 1 1 d . . .
Te1 Te 0.15631(4) 0.46933(4) 0.51983(3) 0.02253(10) Uani 1 1 d . . .
Te2 Te 0.29568(3) 0.36359(4) 0.72339(3) 0.01966(10) Uani 1 1 d . . .
O1 O -0.0263(4) 0.3712(4) 0.4748(3) 0.0268(9) Uani 1 1 d . . .
N1 N 0.2089(4) 0.5260(4) 0.6846(3) 0.0218(10) Uani 1 1 d . . .
N2 N 0.2220(4) 0.2907(4) 0.5652(3) 0.0234(10) Uani 1 1 d . . .
N3 N 0.1461(4) 0.2812(5) 0.7758(3) 0.0250(10) Uani 1 1 d . . .
C10 C 0.2296(5) 0.6697(5) 0.7637(4) 0.0229(12) Uani 1 1 d . . .
C11 C 0.0925(6) 0.6985(6) 0.7962(5) 0.0304(14) Uani 1 1 d . . .
H11A H 0.0220 0.6978 0.7310 0.037 Uiso 1 1 calc R . .
H11B H 0.1046 0.7901 0.8495 0.037 Uiso 1 1 calc R . .
H11C H 0.0630 0.6260 0.8290 0.037 Uiso 1 1 calc R . .
C12 C 0.2805(6) 0.7786(6) 0.7098(5) 0.0346(15) Uani 1 1 d . . .
H12A H 0.3682 0.7562 0.6902 0.042 Uiso 1 1 calc R . .
H12B H 0.2943 0.8716 0.7613 0.042 Uiso 1 1 calc R . .
H12C H 0.2115 0.7772 0.6436 0.042 Uiso 1 1 calc R . .
C13 C 0.3393(6) 0.6703(6) 0.8649(5) 0.0349(14) Uani 1 1 d . . .
H13A H 0.4271 0.6520 0.8438 0.042 Uiso 1 1 calc R . .
H13B H 0.3099 0.5976 0.8974 0.042 Uiso 1 1 calc R . .
H13C H 0.3515 0.7617 0.9184 0.042 Uiso 1 1 calc R . .
C20 C 0.2636(6) 0.1644(6) 0.4948(4) 0.0246(12) Uani 1 1 d . . .
C21 C 0.1609(6) 0.1282(6) 0.3849(5) 0.0347(15) Uani 1 1 d . . .
H21A H 0.1672 0.2053 0.3510 0.042 Uiso 1 1 calc R . .
H21B H 0.0671 0.1127 0.3959 0.042 Uiso 1 1 calc R . .
H21C H 0.1823 0.0431 0.3370 0.042 Uiso 1 1 calc R . .
C22 C 0.2557(7) 0.0457(6) 0.5494(5) 0.0422(17) Uani 1 1 d . . .
H22A H 0.1619 0.0290 0.5600 0.051 Uiso 1 1 calc R . .
H22B H 0.3215 0.0713 0.6207 0.051 Uiso 1 1 calc R . .
H22C H 0.2789 -0.0393 0.5028 0.051 Uiso 1 1 calc R . .
C23 C 0.4095(6) 0.1917(6) 0.4778(5) 0.0331(14) Uani 1 1 d . . .
H23A H 0.4135 0.2681 0.4428 0.040 Uiso 1 1 calc R . .
H23B H 0.4329 0.1070 0.4308 0.040 Uiso 1 1 calc R . .
H23C H 0.4757 0.2174 0.5488 0.040 Uiso 1 1 calc R . .
C30 C 0.1666(5) 0.2549(6) 0.8865(4) 0.0225(12) Uani 1 1 d . . .
C31 C 0.3201(5) 0.2676(7) 0.9374(5) 0.0347(15) Uani 1 1 d . . .
H31A H 0.3637 0.1995 0.8901 0.042 Uiso 1 1 calc R . .
H31B H 0.3327 0.2494 1.0097 0.042 Uiso 1 1 calc R . .
H31C H 0.3630 0.3621 0.9455 0.042 Uiso 1 1 calc R . .
C32 C 0.0997(7) 0.1073(6) 0.8741(5) 0.0382(15) Uani 1 1 d . . .
H32A H 0.1429 0.0392 0.8263 0.046 Uiso 1 1 calc R . .
H32B H 0.0006 0.0992 0.8418 0.046 Uiso 1 1 calc R . .
H32C H 0.1130 0.0889 0.9463 0.046 Uiso 1 1 calc R . .
C33 C 0.1001(6) 0.3613(6) 0.9614(5) 0.0371(15) Uani 1 1 d . . .
H33A H 0.0009 0.3536 0.9294 0.045 Uiso 1 1 calc R . .
H33B H 0.1432 0.4557 0.9693 0.045 Uiso 1 1 calc R . .
H33C H 0.1136 0.3429 1.0335 0.045 Uiso 1 1 calc R . .
C41 C 0.0024(6) 0.2742(7) 0.7147(5) 0.0345(15) Uani 1 1 d . . .
H41A H 0.0027 0.2923 0.6436 0.041 Uiso 1 1 calc R . .
H41B H -0.0447 0.3445 0.7567 0.041 Uiso 1 1 calc R . .
H41C H -0.0463 0.1810 0.7030 0.041 Uiso 1 1 calc R . .

loop_
_atom_site_aniso_label
_atom_site_aniso_U_11
_atom_site_aniso_U_22
_atom_site_aniso_U_33
_atom_site_aniso_U_23
_atom_site_aniso_U_13
_atom_site_aniso_U_12
I1 0.0375(2) 0.0475(3) 0.0401(3) 0.0215(2) 0.01453(19) 0.0024(2)
I2 0.01984(19) 0.0442(2) 0.0268(2) 0.01267(18) 0.00522(15) 0.00566(17)
I3 0.0483(3) 0.0402(3) 0.0353(2) 0.01399(19) 0.0077(2) 0.0083(2)
Te1 0.0262(2) 0.0262(2) 0.01828(19) 0.00964(15) 0.00546(15) 0.00943(16)
Te2 0.01686(18) 0.0253(2) 0.01873(19) 0.00909(15) 0.00328(14) 0.00625(15)
O1 0.028(2) 0.022(2) 0.027(2) 0.0059(17) -0.0018(17) 0.0033(17)
N1 0.028(3) 0.020(2) 0.017(2) 0.0053(19) 0.0015(19) 0.007(2)
N2 0.028(3) 0.025(3) 0.020(2) 0.007(2) 0.008(2) 0.014(2)
N3 0.023(2) 0.036(3) 0.018(2) 0.012(2) 0.001(2) 0.004(2)
C10 0.023(3) 0.024(3) 0.020(3) 0.006(2) 0.002(2) 0.003(2)
C11 0.033(3) 0.029(3) 0.031(3) 0.006(3) 0.011(3) 0.010(3)
C12 0.033(3) 0.028(3) 0.039(4) 0.012(3) 0.000(3) -0.007(3)
C13 0.038(4) 0.028(3) 0.031(3) -0.002(3) 0.000(3) 0.008(3)
C20 0.028(3) 0.024(3) 0.022(3) 0.002(2) 0.008(2) 0.011(3)
C21 0.030(3) 0.035(4) 0.030(3) -0.004(3) 0.003(3) 0.005(3)
C22 0.061(5) 0.031(4) 0.049(4) 0.022(3) 0.025(4) 0.021(3)
C23 0.031(3) 0.038(4) 0.030(3) 0.002(3) 0.009(3) 0.012(3)
C30 0.019(3) 0.032(3) 0.019(3) 0.009(2) 0.005(2) 0.005(2)
C31 0.023(3) 0.059(4) 0.028(3) 0.025(3) 0.001(3) 0.012(3)
C32 0.049(4) 0.032(3) 0.034(4) 0.016(3) 0.001(3) -0.001(3)
C33 0.031(3) 0.049(4) 0.029(3) 0.003(3) 0.012(3) 0.010(3)
C41 0.028(3) 0.046(4) 0.033(4) 0.022(3) 0.003(3) 0.001(3)

loop_
_atom_type_symbol
_atom_type_description
_atom_type_scat_dispersion_real
_atom_type_scat_dispersion_imag
_atom_type_scat_source
C C 0.0033 0.0016 'International Tables Vol C Tables 4.2.6.8 and 6.1.1.4'
H H 0.0000 0.0000 'International Tables Vol C Tables 4.2.6.8 and 6.1.1.4'
I I -0.4742 1.8119 'International Tables Vol C Tables 4.2.6.8 and 6.1.1.4'
N N 0.0061 0.0033 'International Tables Vol C Tables 4.2.6.8 and 6.1.1.4'
Te Te -0.5308 1.6751 'International Tables Vol C Tables 4.2.6.8 and 6.1.1.4'
O O 0.0106 0.0060 'International Tables Vol C Tables 4.2.6.8 and 6.1.1.4'

loop_
_geom_angle_atom_site_label_1
_geom_angle_atom_site_label_2
_geom_angle_atom_site_label_3
_geom_angle
_geom_angle_site_symmetry_1
_geom_angle_site_symmetry_3
_geom_angle_publ_flag
I3 I2 I1 177.740(18) . . ?
O1 Te1 N1 108.20(17) . . ?
O1 Te1 O1 75.90(16) . 2_566 ?
N1 Te1 O1 89.25(16) . 2_566 ?
O1 Te1 N2 86.88(16) . . ?
N1 Te1 N2 74.34(16) . . ?
O1 Te1 N2 151.30(15) 2_566 . ?
O1 Te1 Te1 40.13(10) . 2_566 ?
N1 Te1 Te1 100.34(12) . 2_566 ?
O1 Te1 Te1 35.77(10) 2_566 2_566 ?
N2 Te1 Te1 123.37(12) . 2_566 ?
O1 Te1 Te2 103.77(11) . . ?
N1 Te1 Te2 37.78(12) . . ?
O1 Te1 Te2 125.35(10) 2_566 . ?
N2 Te1 Te2 37.10(12) . . ?
Te1 Te1 Te2 121.87(3) 2_566 . ?
N2 Te2 N3 99.21(18) . . ?
N2 Te2 N1 77.89(17) . . ?
N3 Te2 N1 99.96(18) . . ?
N2 Te2 Te1 40.52(12) . . ?
N3 Te2 Te1 107.49(13) . . ?
N1 Te2 Te1 37.93(12) . . ?
Te1 O1 Te1 104.10(16) . 2_566 ?
C10 N1 Te2 122.9(3) . . ?
C10 N1 Te1 129.6(3) . . ?
Te2 N1 Te1 104.29(19) . . ?
C20 N2 Te2 124.7(3) . . ?
C20 N2 Te1 127.6(3) . . ?
Te2 N2 Te1 102.38(19) . . ?
C41 N3 C30 117.2(4) . . ?
C41 N3 Te2 118.2(3) . . ?
C30 N3 Te2 123.1(3) . . ?
N1 C10 C13 108.3(4) . . ?
N1 C10 C11 108.2(4) . . ?
C13 C10 C11 109.6(4) . . ?
N1 C10 C12 109.6(4) . . ?
C13 C10 C12 108.9(5) . . ?
C11 C10 C12 112.1(5) . . ?
C10 C11 H11A 109.5 . . ?
C10 C11 H11B 109.5 . . ?
H11A C11 H11B 109.5 . . ?
C10 C11 H11C 109.5 . . ?
H11A C11 H11C 109.5 . . ?
H11B C11 H11C 109.5 . . ?
C10 C12 H12A 109.5 . . ?
C10 C12 H12B 109.5 . . ?
H12A C12 H12B 109.5 . . ?
C10 C12 H12C 109.5 . . ?
H12A C12 H12C 109.5 . . ?
H12B C12 H12C 109.5 . . ?
C10 C13 H13A 109.5 . . ?
C10 C13 H13B 109.5 . . ?
H13A C13 H13B 109.5 . . ?
C10 C13 H13C 109.5 . . ?
H13A C13 H13C 109.5 . . ?
H13B C13 H13C 109.5 . . ?
N2 C20 C21 106.8(4) . . ?
N2 C20 C22 108.3(4) . . ?
C21 C20 C22 110.5(5) . . ?
N2 C20 C23 111.7(4) . . ?
C21 C20 C23 109.4(4) . . ?
C22 C20 C23 110.1(5) . . ?
C20 C21 H21A 109.5 . . ?
C20 C21 H21B 109.5 . . ?
H21A C21 H21B 109.5 . . ?
C20 C21 H21C 109.5 . . ?
H21A C21 H21C 109.5 . . ?
H21B C21 H21C 109.5 . . ?
C20 C22 H22A 109.5 . . ?
C20 C22 H22B 109.5 . . ?
H22A C22 H22B 109.5 . . ?
C20 C22 H22C 109.5 . . ?
H22A C22 H22C 109.5 . . ?
H22B C22 H22C 109.5 . . ?
C20 C23 H23A 109.5 . . ?
C20 C23 H23B 109.5 . . ?
H23A C23 H23B 109.5 . . ?
C20 C23 H23C 109.5 . . ?
H23A C23 H23C 109.5 . . ?
H23B C23 H23C 109.5 . . ?
N3 C30 C31 109.9(4) . . ?
N3 C30 C33 110.1(4) . . ?
C31 C30 C33 108.8(5) . . ?
N3 C30 C32 108.9(4) . . ?
C31 C30 C32 109.4(5) . . ?
C33 C30 C32 109.6(5) . . ?
C30 C31 H31A 109.5 . . ?
C30 C31 H31B 109.5 . . ?
H31A C31 H31B 109.5 . . ?
C30 C31 H31C 109.5 . . ?
H31A C31 H31C 109.5 . . ?
H31B C31 H31C 109.5 . . ?
C30 C32 H32A 109.5 . . ?
C30 C32 H32B 109.5 . . ?
H32A C32 H32B 109.5 . . ?
C30 C32 H32C 109.5 . . ?
H32A C32 H32C 109.5 . . ?
H32B C32 H32C 109.5 . . ?
C30 C33 H33A 109.5 . . ?
C30 C33 H33B 109.5 . . ?
H33A C33 H33B 109.5 . . ?
C30 C33 H33C 109.5 . . ?
H33A C33 H33C 109.5 . . ?
H33B C33 H33C 109.5 . . ?
N3 C41 H41A 109.5 . . ?
N3 C41 H41B 109.5 . . ?
H41A C41 H41B 109.5 . . ?
N3 C41 H41C 109.5 . . ?
H41A C41 H41C 109.5 . . ?
H41B C41 H41C 109.5 . . ?

loop_
_geom_bond_atom_site_label_1
_geom_bond_atom_site_label_2
_geom_bond_distance
_geom_bond_site_symmetry_2
_geom_bond_publ_flag
I1 I2 3.0098(9) . ?
I2 I3 2.8538(9) . ?
Te1 O1 1.911(4) . ?
Te1 N1 2.012(4) . ?
Te1 O1 2.107(3) 2_566 ?
Te1 N2 2.110(4) . ?
Te1 Te1 3.1712(10) 2_566 ?
Te1 Te2 3.1716(10) . ?
Te2 N2 1.959(4) . ?
Te2 N3 1.967(4) . ?
Te2 N1 2.005(4) . ?
O1 Te1 2.107(3) 2_566 ?
N1 C10 1.511(7) . ?
N2 C20 1.493(6) . ?
N3 C41 1.476(7) . ?
N3 C30 1.495(6) . ?
C10 C13 1.524(7) . ?
C10 C11 1.529(7) . ?
C10 C12 1.538(7) . ?
C11 H11A 0.9800 . ?
C11 H11B 0.9800 . ?
C11 H11C 0.9800 . ?
C12 H12A 0.9800 . ?
C12 H12B 0.9800 . ?
C12 H12C 0.9800 . ?
C13 H13A 0.9800 . ?
C13 H13B 0.9800 . ?
C13 H13C 0.9800 . ?
C20 C21 1.518(8) . ?
C20 C22 1.525(7) . ?
C20 C23 1.529(7) . ?
C21 H21A 0.9800 . ?
C21 H21B 0.9800 . ?
C21 H21C 0.9800 . ?
C22 H22A 0.9800 . ?
C22 H22B 0.9800 . ?
C22 H22C 0.9800 . ?
C23 H23A 0.9800 . ?
C23 H23B 0.9800 . ?
C23 H23C 0.9800 . ?
C30 C31 1.520(7) . ?
C30 C33 1.527(7) . ?
C30 C32 1.530(8) . ?
C31 H31A 0.9800 . ?
C31 H31B 0.9800 . ?
C31 H31C 0.9800 . ?
C32 H32A 0.9800 . ?
C32 H32B 0.9800 . ?
C32 H32C 0.9800 . ?
C33 H33A 0.9800 . ?
C33 H33B 0.9800 . ?
C33 H33C 0.9800 . ?
C41 H41A 0.9800 . ?
C41 H41B 0.9800 . ?
C41 H41C 0.9800 . ?

loop_
_geom_torsion_atom_site_label_1
_geom_torsion_atom_site_label_2
_geom_torsion_atom_site_label_3
_geom_torsion_atom_site_label_4
_geom_torsion
_geom_torsion_site_symmetry_1
_geom_torsion_site_symmetry_2
_geom_torsion_site_symmetry_3
_geom_torsion_site_symmetry_4
_geom_torsion_publ_flag
O1 Te1 Te2 N2 65.3(2) . . . . ?
N1 Te1 Te2 N2 167.4(3) . . . . ?
O1 Te1 Te2 N2 147.7(2) 2_566 . . . ?
Te1 Te1 Te2 N2 104.6(2) 2_566 . . . ?
O1 Te1 Te2 N3 -18.32(18) . . . . ?
N1 Te1 Te2 N3 83.7(2) . . . . ?
O1 Te1 Te2 N3 64.01(18) 2_566 . . . ?
N2 Te1 Te2 N3 -83.7(2) . . . . ?
Te1 Te1 Te2 N3 20.92(14) 2_566 . . . ?
O1 Te1 Te2 N1 -102.0(2) . . . . ?
O1 Te1 Te2 N1 -19.7(2) 2_566 . . . ?
N2 Te1 Te2 N1 -167.4(3) . . . . ?
Te1 Te1 Te2 N1 -62.8(2) 2_566 . . . ?
N1 Te1 O1 Te1 84.45(18) . . . 2_566 ?
O1 Te1 O1 Te1 0.0 2_566 . . 2_566 ?
N2 Te1 O1 Te1 156.85(18) . . . 2_566 ?
Te2 Te1 O1 Te1 123.55(12) . . . 2_566 ?
N2 Te2 N1 C10 -169.9(4) . . . . ?
N3 Te2 N1 C10 92.7(4) . . . . ?
Te1 Te2 N1 C10 -161.6(5) . . . . ?
N2 Te2 N1 Te1 -8.35(18) . . . . ?
N3 Te2 N1 Te1 -105.7(2) . . . . ?
O1 Te1 N1 C10 -111.0(4) . . . . ?
O1 Te1 N1 C10 -36.1(4) 2_566 . . . ?
N2 Te1 N1 C10 167.7(5) . . . . ?
Te1 Te1 N1 C10 -70.3(4) 2_566 . . . ?
Te2 Te1 N1 C10 159.8(5) . . . . ?
O1 Te1 N1 Te2 89.1(2) . . . . ?
O1 Te1 N1 Te2 164.03(18) 2_566 . . . ?
N2 Te1 N1 Te2 7.87(17) . . . . ?
Te1 Te1 N1 Te2 129.84(15) 2_566 . . . ?
N3 Te2 N2 C20 -98.0(4) . . . . ?
N1 Te2 N2 C20 163.7(4) . . . . ?
Te1 Te2 N2 C20 155.8(5) . . . . ?
N3 Te2 N2 Te1 106.2(2) . . . . ?
N1 Te2 N2 Te1 7.90(17) . . . . ?
O1 Te1 N2 C20 87.4(4) . . . . ?
N1 Te1 N2 C20 -162.8(5) . . . . ?
O1 Te1 N2 C20 139.9(4) 2_566 . . . ?
Te1 Te1 N2 C20 105.0(4) 2_566 . . . ?
Te2 Te1 N2 C20 -154.8(5) . . . . ?
O1 Te1 N2 Te2 -117.87(19) . . . . ?
N1 Te1 N2 Te2 -7.99(17) . . . . ?
O1 Te1 N2 Te2 -65.3(4) 2_566 . . . ?
Te1 Te1 N2 Te2 -100.21(17) 2_566 . . . ?
N2 Te2 N3 C41 -38.0(4) . . . . ?
N1 Te2 N3 C41 41.2(4) . . . . ?
Te1 Te2 N3 C41 2.8(4) . . . . ?
N2 Te2 N3 C30 156.1(4) . . . . ?
N1 Te2 N3 C30 -124.7(4) . . . . ?
Te1 Te2 N3 C30 -163.1(4) . . . . ?
Te2 N1 C10 C13 7.9(6) . . . . ?
Te1 N1 C10 C13 -148.6(4) . . . . ?
Te2 N1 C10 C11 -110.8(4) . . . . ?
Te1 N1 C10 C11 92.6(5) . . . . ?
Te2 N1 C10 C12 126.7(4) . . . . ?
Te1 N1 C10 C12 -29.9(6) . . . . ?
Te2 N2 C20 C21 168.2(4) . . . . ?
Te1 N2 C20 C21 -42.2(6) . . . . ?
Te2 N2 C20 C22 49.2(6) . . . . ?
Te1 N2 C20 C22 -161.3(4) . . . . ?
Te2 N2 C20 C23 -72.3(5) . . . . ?
Te1 N2 C20 C23 77.3(5) . . . . ?
C41 N3 C30 C31 -179.5(5) . . . . ?
Te2 N3 C30 C31 -13.5(6) . . . . ?
C41 N3 C30 C33 -59.6(6) . . . . ?
Te2 N3 C30 C33 106.5(4) . . . . ?
C41 N3 C30 C32 60.7(6) . . . . ?
Te2 N3 C30 C32 -133.3(4) . . . . ?
